data_4129337
loop_
_publ_author_name
'Noda, Hidetoshi'
'Bode, Jeffrey W.'

_publ_section_title
;
 Synthesis of chemically and configurationally stable monofluoro
 acylboronates: effect of ligand structure on their formation, properties,
 and reactivities.
;
_journal_issue 11
_journal_name_full 'Journal of the American Chemical Society'
_journal_page_first 3958
_journal_page_last 3966
_journal_paper_doi 10.1021/jacs.5b00822
_journal_volume 137
_journal_year 2015
_chemical_formula_moiety 'C21 H15 B F N O2'
_chemical_formula_sum 'C21 H15 B F N O2'
_chemical_formula_weight 343.15
_space_group_crystal_system triclinic
_space_group_IT_number 2
_space_group_name_Hall '-P 1'
_space_group_name_H-M_alt 'P -1'
_atom_sites_solution_hydrogens geom
_atom_sites_solution_primary direct
_audit_creation_date 2014-10-23
_audit_creation_method
;
Olex2 1.2
(compiled 2014.09.19 svn.r3010 for OlexSys, GUI svn.r4874)
;
_cell_angle_alpha 74.904(5)
_cell_angle_beta 88.490(5)
_cell_angle_gamma 74.088(5)
_cell_formula_units_Z 2
_cell_length_a 8.0588(10)
_cell_length_b 10.1037(13)
_cell_length_c 10.6276(12)
_cell_measurement_reflns_used 4036
_cell_measurement_temperature 100.0(2)
_cell_measurement_theta_max 27.41
_cell_measurement_theta_min 2.63
_cell_volume 802.52(17)
_computing_cell_refinement 'Bruker SAINT'
_computing_data_collection 'Bruker APEX2'
_computing_data_reduction 'Bruker SAINT'
_computing_molecular_graphics 'Olex2 (Dolomanov et al., 2009)'
_computing_publication_material 'Olex2 (Dolomanov et al., 2009)'
_computing_structure_refinement 'XL (Sheldrick, 2008)'
_computing_structure_solution 'XS (Sheldrick, 2008)'
_diffrn_ambient_temperature 100.0(2)
_diffrn_detector 'Bruker APEX2 area detector'
_diffrn_detector_area_resol_mean 8.33
_diffrn_detector_type 'CCD area detector'
_diffrn_measured_fraction_theta_full 0.992
_diffrn_measured_fraction_theta_max 0.986
_diffrn_measurement_device 'kappa-stage diffractometer'
_diffrn_measurement_device_type 'Bruker/Nonius Kappa Apex2'
_diffrn_measurement_method '\w and \f scans'
_diffrn_radiation_monochromator graphite
_diffrn_radiation_probe x-ray
_diffrn_radiation_type MoK\a
_diffrn_radiation_wavelength 0.71073
_diffrn_reflns_av_R_equivalents 0.0390
_diffrn_reflns_av_unetI/netI 0.0417
_diffrn_reflns_Laue_measured_fraction_full 0.992
_diffrn_reflns_Laue_measured_fraction_max 0.986
_diffrn_reflns_limit_h_max 10
_diffrn_reflns_limit_h_min -10
_diffrn_reflns_limit_k_max 13
_diffrn_reflns_limit_k_min -13
_diffrn_reflns_limit_l_max 11
_diffrn_reflns_limit_l_min -13
_diffrn_reflns_number 16621
_diffrn_reflns_point_group_measured_fraction_full 0.992
_diffrn_reflns_point_group_measured_fraction_max 0.986
_diffrn_reflns_theta_full 25.242
_diffrn_reflns_theta_max 27.563
_diffrn_reflns_theta_min 2.529
_diffrn_source 'sealed tube'
_diffrn_standards_number 0
_exptl_absorpt_coefficient_mu 0.098
_exptl_absorpt_correction_T_max 0.7456
_exptl_absorpt_correction_T_min 0.6499
_exptl_absorpt_correction_type multi-scan
_exptl_absorpt_process_details
;
SADABS-2012/1 (Bruker,2012) was used for absorption correction.
wR2(int) was 0.0613 before and 0.0499 after correction.
The Ratio of minimum to maximum transmission is 0.8716.
The \l/2 correction factor is 0.0015.
;
_exptl_crystal_colour 'clear yellow'
_exptl_crystal_colour_lustre clear
_exptl_crystal_colour_primary yellow
_exptl_crystal_density_diffrn 1.420
_exptl_crystal_description plate
_exptl_crystal_F_000 356
_exptl_crystal_size_max 0.22
_exptl_crystal_size_mid 0.15
_exptl_crystal_size_min 0.05
_refine_diff_density_max 0.329
_refine_diff_density_min -0.275
_refine_diff_density_rms 0.055
_refine_ls_extinction_method none
_refine_ls_goodness_of_fit_ref 1.046
_refine_ls_hydrogen_treatment constr
_refine_ls_matrix_type full
_refine_ls_number_parameters 236
_refine_ls_number_reflns 3665
_refine_ls_number_restraints 0
_refine_ls_restrained_S_all 1.046
_refine_ls_R_factor_all 0.0721
_refine_ls_R_factor_gt 0.0464
_refine_ls_shift/su_max 0.000
_refine_ls_shift/su_mean 0.000
_refine_ls_structure_factor_coef Fsqd
_refine_ls_weighting_details 'w=1/[\s^2^(Fo^2^)+(0.0638P)^2^+0.1924P] where P=(Fo^2^+2Fc^2^)/3'
_refine_ls_weighting_scheme calc
_refine_ls_wR_factor_gt 0.1145
_refine_ls_wR_factor_ref 0.1288
_reflns_Friedel_coverage 0.000
_reflns_number_gt 2621
_reflns_number_total 3665
_reflns_threshold_expression 'I > 2\s(I)'
_cod_data_source_file ja5b00822_si_005.cif
_cod_data_source_block jb211014_0m
_cod_database_code 4129337
_shelxl_version_number 2014/6
_shelx_space_group_comment
;
The symmetry employed for this shelxl refinement is uniquely defined
by the following loop, which should always be used as a source of
symmetry information in preference to the above space-group names.
They are only intended as comments.
;
_shelx_estimated_absorpt_t_max 0.995
_shelx_estimated_absorpt_t_min 0.979
_olex2_refinement_description
;
1. Fixed Uiso
 At 1.2 times of:
  All C(H) groups
 At 1.5 times of:
  All C(H,H,H) groups
2.a Aromatic/amide H refined with riding coordinates:
 C1(H1), C7(H7), C8(H8), C11(H11), C12(H12), C13(H13), C15(H15), C17(H17),
 C18(H18), C19(H19), C20(H20), C21(H21)
2.b Idealised Me refined as rotating group:
 C10(H10A,H10B,H10C)
;
_olex2_submission_original_sample_id jb211014
_olex2_submission_special_instructions 'No special instructions were received'

loop_
_space_group_symop_operation_xyz
'x, y, z'
'-x, -y, -z'

loop_
_atom_site_label
_atom_site_type_symbol
_atom_site_fract_x
_atom_site_fract_y
_atom_site_fract_z
_atom_site_U_iso_or_equiv
_atom_site_adp_type
_atom_site_occupancy
_atom_site_site_symmetry_order
_atom_site_calc_flag
_atom_site_refinement_flags_posn
F1 F 0.30446(12) 0.73147(10) -0.00235(9) 0.0203(2) Uani 1 1 d .
O1 O 0.34234(14) 0.58066(12) 0.20600(11) 0.0185(3) Uani 1 1 d .
O2 O 0.01847(16) 0.88028(15) 0.21113(14) 0.0342(4) Uani 1 1 d .
N1 N 0.05423(17) 0.66285(14) 0.08873(13) 0.0160(3) Uani 1 1 d .
C1 C -0.1109(2) 0.36162(19) 0.37066(18) 0.0240(4) Uani 1 1 d .
H1 H -0.1515 0.2958 0.4364 0.029 Uiso 1 1 calc R
C2 C 0.0524(2) 0.38511(17) 0.39233(16) 0.0187(4) Uani 1 1 d .
C3 C 0.1118(2) 0.48214(17) 0.29292(15) 0.0162(3) Uani 1 1 d .
C4 C 0.2790(2) 0.49713(17) 0.30529(15) 0.0168(3) Uani 1 1 d .
B5 B 0.2256(2) 0.7026(2) 0.11604(17) 0.0162(4) Uani 1 1 d .
C6 C 0.3004(2) 0.90242(17) 0.21666(15) 0.0148(3) Uani 1 1 d .
C7 C 0.2681(2) 0.97779(18) 0.31191(15) 0.0180(4) Uani 1 1 d .
H7 H 0.1621 0.9872 0.3547 0.022 Uiso 1 1 calc R
C8 C 0.3892(2) 1.03876(18) 0.34431(15) 0.0183(4) Uani 1 1 d .
H8 H 0.3656 1.0888 0.4099 0.022 Uiso 1 1 calc R
C9 C 0.5453(2) 1.02827(17) 0.28262(15) 0.0161(3) Uani 1 1 d .
C10 C 0.6757(2) 1.09687(19) 0.31635(17) 0.0213(4) Uani 1 1 d .
H10A H 0.6272 1.1530 0.3779 0.032 Uiso 1 1 calc GR
H10B H 0.7044 1.1596 0.2368 0.032 Uiso 1 1 calc GR
H10C H 0.7805 1.0227 0.3563 0.032 Uiso 1 1 calc GR
C11 C 0.1571(2) 0.31272(18) 0.50629(17) 0.0227(4) Uani 1 1 d .
H11 H 0.1173 0.2499 0.5754 0.027 Uiso 1 1 calc R
C12 C 0.3174(2) 0.33276(18) 0.51784(16) 0.0230(4) Uani 1 1 d .
H12 H 0.3865 0.2845 0.5960 0.028 Uiso 1 1 calc R
C13 C 0.3807(2) 0.42229(18) 0.41730(16) 0.0196(4) Uani 1 1 d .
H13 H 0.4936 0.4318 0.4258 0.023 Uiso 1 1 calc R
C14 C 0.0024(2) 0.56110(17) 0.17886(15) 0.0156(3) Uani 1 1 d .
C15 C -0.2083(2) 0.43031(19) 0.25950(18) 0.0240(4) Uani 1 1 d .
H15 H -0.3134 0.4090 0.2471 0.029 Uiso 1 1 calc R
C16 C -0.1565(2) 0.53449(18) 0.16019(16) 0.0183(4) Uani 1 1 d .
C17 C -0.2562(2) 0.61247(19) 0.04553(17) 0.0218(4) Uani 1 1 d .
H17 H -0.3626 0.5949 0.0296 0.026 Uiso 1 1 calc R
C18 C -0.2010(2) 0.71403(19) -0.04384(17) 0.0225(4) Uani 1 1 d .
H18 H -0.2685 0.7673 -0.1217 0.027 Uiso 1 1 calc R
C19 C -0.0455(2) 0.73821(18) -0.01931(16) 0.0192(4) Uani 1 1 d .
H19 H -0.0084 0.8100 -0.0805 0.023 Uiso 1 1 calc R
C20 C 0.5774(2) 0.95318(17) 0.18769(15) 0.0170(4) Uani 1 1 d .
H20 H 0.6827 0.9450 0.1441 0.020 Uiso 1 1 calc R
C21 C 0.4575(2) 0.89044(17) 0.15612(15) 0.0162(3) Uani 1 1 d .
H21 H 0.4825 0.8383 0.0921 0.019 Uiso 1 1 calc R
C5 C 0.1683(2) 0.83765(18) 0.18127(15) 0.0178(4) Uani 1 1 d .

loop_
_atom_site_aniso_label
_atom_site_aniso_U_11
_atom_site_aniso_U_22
_atom_site_aniso_U_33
_atom_site_aniso_U_23
_atom_site_aniso_U_13
_atom_site_aniso_U_12
F1 0.0203(5) 0.0283(6) 0.0142(5) -0.0070(4) 0.0076(4) -0.0092(4)
O1 0.0134(6) 0.0224(7) 0.0189(6) -0.0035(5) 0.0038(5) -0.0059(5)
O2 0.0156(7) 0.0476(9) 0.0526(9) -0.0344(7) 0.0128(6) -0.0112(6)
N1 0.0150(7) 0.0182(7) 0.0146(7) -0.0067(6) 0.0036(5) -0.0026(6)
C1 0.0240(10) 0.0200(9) 0.0293(10) -0.0073(8) 0.0140(8) -0.0084(7)
C2 0.0200(9) 0.0157(9) 0.0202(8) -0.0070(7) 0.0086(7) -0.0031(7)
C3 0.0165(8) 0.0167(8) 0.0162(8) -0.0076(7) 0.0055(6) -0.0030(7)
C4 0.0173(8) 0.0175(9) 0.0161(8) -0.0064(7) 0.0052(6) -0.0040(7)
B5 0.0141(9) 0.0218(10) 0.0139(9) -0.0052(7) 0.0048(7) -0.0067(8)
C6 0.0146(8) 0.0166(8) 0.0118(7) -0.0024(6) 0.0032(6) -0.0036(6)
C7 0.0167(8) 0.0230(9) 0.0146(8) -0.0063(7) 0.0083(6) -0.0053(7)
C8 0.0207(9) 0.0216(9) 0.0140(8) -0.0081(7) 0.0058(6) -0.0054(7)
C9 0.0180(8) 0.0170(9) 0.0118(8) -0.0014(6) 0.0014(6) -0.0050(7)
C10 0.0232(9) 0.0250(10) 0.0191(8) -0.0079(7) 0.0053(7) -0.0104(8)
C11 0.0287(10) 0.0183(9) 0.0192(9) -0.0049(7) 0.0095(7) -0.0041(7)
C12 0.0300(10) 0.0194(9) 0.0157(8) -0.0051(7) 0.0006(7) -0.0001(7)
C13 0.0189(9) 0.0205(9) 0.0186(8) -0.0078(7) 0.0000(7) -0.0018(7)
C14 0.0149(8) 0.0152(8) 0.0179(8) -0.0080(7) 0.0063(6) -0.0031(6)
C15 0.0167(9) 0.0242(10) 0.0354(10) -0.0127(8) 0.0092(8) -0.0089(7)
C16 0.0144(8) 0.0189(9) 0.0248(9) -0.0124(7) 0.0063(7) -0.0039(7)
C17 0.0144(8) 0.0246(10) 0.0298(10) -0.0152(8) 0.0021(7) -0.0035(7)
C18 0.0203(9) 0.0248(10) 0.0220(9) -0.0110(7) -0.0020(7) -0.0007(7)
C19 0.0195(9) 0.0203(9) 0.0168(8) -0.0068(7) 0.0027(7) -0.0020(7)
C20 0.0150(8) 0.0219(9) 0.0142(8) -0.0048(7) 0.0053(6) -0.0055(7)
C21 0.0176(8) 0.0174(8) 0.0127(8) -0.0053(6) 0.0038(6) -0.0025(7)
C5 0.0161(9) 0.0225(9) 0.0143(8) -0.0041(7) 0.0047(6) -0.0056(7)

loop_
_atom_type_symbol
_atom_type_description
_atom_type_scat_dispersion_real
_atom_type_scat_dispersion_imag
_atom_type_scat_source
C C 0.0033 0.0016 'International Tables Vol C Tables 4.2.6.8 and 6.1.1.4'
H H 0.0000 0.0000 'International Tables Vol C Tables 4.2.6.8 and 6.1.1.4'
B B 0.0013 0.0007 'International Tables Vol C Tables 4.2.6.8 and 6.1.1.4'
F F 0.0171 0.0103 'International Tables Vol C Tables 4.2.6.8 and 6.1.1.4'
N N 0.0061 0.0033 'International Tables Vol C Tables 4.2.6.8 and 6.1.1.4'
O O 0.0106 0.0060 'International Tables Vol C Tables 4.2.6.8 and 6.1.1.4'

loop_
_geom_angle_atom_site_label_1
_geom_angle_atom_site_label_2
_geom_angle_atom_site_label_3
_geom_angle
C4 O1 B5 120.12(12)
C14 N1 B5 120.26(13)
C19 N1 B5 119.34(14)
C19 N1 C14 120.19(14)
C2 C1 H1 119.1
C15 C1 H1 119.1
C15 C1 C2 121.80(16)
C3 C2 C1 118.41(15)
C11 C2 C1 122.64(16)
C11 C2 C3 118.92(15)
C2 C3 C14 119.24(15)
C4 C3 C2 119.89(15)
C4 C3 C14 120.84(15)
O1 C4 C3 120.28(14)
O1 C4 C13 119.87(15)
C13 C4 C3 119.81(15)
F1 B5 O1 108.50(13)
F1 B5 N1 107.29(12)
F1 B5 C5 114.14(14)
O1 B5 N1 109.37(13)
O1 B5 C5 110.16(13)
N1 B5 C5 107.26(13)
C7 C6 C5 120.21(14)
C21 C6 C7 118.23(14)
C21 C6 C5 121.56(14)
C6 C7 H7 119.8
C8 C7 C6 120.46(15)
C8 C7 H7 119.8
C7 C8 H8 119.4
C7 C8 C9 121.30(14)
C9 C8 H8 119.4
C8 C9 C10 121.25(14)
C20 C9 C8 118.20(15)
C20 C9 C10 120.54(15)
C9 C10 H10A 109.5
C9 C10 H10B 109.5
C9 C10 H10C 109.5
H10A C10 H10B 109.5
H10A C10 H10C 109.5
H10B C10 H10C 109.5
C2 C11 H11 120.0
C12 C11 C2 119.96(16)
C12 C11 H11 120.0
C11 C12 H12 119.3
C11 C12 C13 121.37(16)
C13 C12 H12 119.3
C4 C13 C12 119.87(16)
C4 C13 H13 120.1
C12 C13 H13 120.1
N1 C14 C3 118.91(14)
N1 C14 C16 120.39(15)
C16 C14 C3 120.70(15)
C1 C15 H15 119.4
C1 C15 C16 121.22(16)
C16 C15 H15 119.4
C14 C16 C15 118.41(15)
C17 C16 C14 118.22(16)
C17 C16 C15 123.37(15)
C16 C17 H17 119.9
C18 C17 C16 120.25(15)
C18 C17 H17 119.9
C17 C18 H18 120.4
C17 C18 C19 119.18(16)
C19 C18 H18 120.4
N1 C19 C18 121.74(16)
N1 C19 H19 119.1
C18 C19 H19 119.1
C9 C20 H20 119.7
C21 C20 C9 120.68(15)
C21 C20 H20 119.7
C6 C21 H21 119.4
C20 C21 C6 121.12(14)
C20 C21 H21 119.4
O2 C5 B5 120.54(14)
O2 C5 C6 118.69(14)
C6 C5 B5 120.54(13)

loop_
_geom_bond_atom_site_label_1
_geom_bond_atom_site_label_2
_geom_bond_distance
F1 B5 1.393(2)
O1 C4 1.3530(19)
O1 B5 1.454(2)
O2 C5 1.2291(19)
N1 B5 1.593(2)
N1 C14 1.360(2)
N1 C19 1.342(2)
C1 H1 0.9500
C1 C2 1.434(2)
C1 C15 1.348(3)
C2 C3 1.414(2)
C2 C11 1.403(2)
C3 C4 1.409(2)
C3 C14 1.432(2)
C4 C13 1.380(2)
B5 C5 1.639(2)
C6 C7 1.397(2)
C6 C21 1.394(2)
C6 C5 1.495(2)
C7 H7 0.9500
C7 C8 1.381(2)
C8 H8 0.9500
C8 C9 1.394(2)
C9 C10 1.504(2)
C9 C20 1.392(2)
C10 H10A 0.9800
C10 H10B 0.9800
C10 H10C 0.9800
C11 H11 0.9500
C11 C12 1.375(3)
C12 H12 0.9500
C12 C13 1.393(2)
C13 H13 0.9500
C14 C16 1.408(2)
C15 H15 0.9500
C15 C16 1.427(2)
C16 C17 1.398(2)
C17 H17 0.9500
C17 C18 1.369(3)
C18 H18 0.9500
C18 C19 1.384(2)
C19 H19 0.9500
C20 H20 0.9500
C20 C21 1.383(2)
C21 H21 0.9500

loop_
_geom_torsion_atom_site_label_1
_geom_torsion_atom_site_label_2
_geom_torsion_atom_site_label_3
_geom_torsion_atom_site_label_4
_geom_torsion
F1 B5 C5 O2 125.35(17)
F1 B5 C5 C6 -60.3(2)
O1 C4 C13 C12 -177.96(14)
O1 B5 C5 O2 -112.30(17)
O1 B5 C5 C6 62.06(19)
N1 B5 C5 O2 6.6(2)
N1 B5 C5 C6 -178.99(13)
N1 C14 C16 C15 -177.81(14)
N1 C14 C16 C17 1.7(2)
C1 C2 C3 C4 -173.64(14)
C1 C2 C3 C14 4.6(2)
C1 C2 C11 C12 175.70(16)
C1 C15 C16 C14 2.0(2)
C1 C15 C16 C17 -177.46(16)
C2 C1 C15 C16 -2.7(3)
C2 C3 C4 O1 174.46(14)
C2 C3 C4 C13 -3.2(2)
C2 C3 C14 N1 174.53(14)
C2 C3 C14 C16 -5.2(2)
C2 C11 C12 C13 -1.1(3)
C3 C2 C11 C12 -2.4(2)
C3 C4 C13 C12 -0.3(2)
C3 C14 C16 C15 2.0(2)
C3 C14 C16 C17 -178.52(14)
C4 O1 B5 F1 -154.47(13)
C4 O1 B5 N1 -37.73(18)
C4 O1 B5 C5 79.92(17)
C4 C3 C14 N1 -7.3(2)
C4 C3 C14 C16 172.94(14)
B5 O1 C4 C3 28.8(2)
B5 O1 C4 C13 -153.55(15)
B5 N1 C14 C3 -5.4(2)
B5 N1 C14 C16 174.42(14)
B5 N1 C19 C18 -175.98(14)
C6 C7 C8 C9 0.6(3)
C7 C6 C21 C20 -1.0(2)
C7 C6 C5 O2 18.0(2)
C7 C6 C5 B5 -156.44(15)
C7 C8 C9 C10 178.93(16)
C7 C8 C9 C20 -0.6(2)
C8 C9 C20 C21 -0.2(2)
C9 C20 C21 C6 1.0(2)
C10 C9 C20 C21 -179.76(15)
C11 C2 C3 C4 4.5(2)
C11 C2 C3 C14 -177.26(14)
C11 C12 C13 C4 2.5(3)
C14 N1 B5 F1 143.73(14)
C14 N1 B5 O1 26.23(19)
C14 N1 B5 C5 -93.23(16)
C14 N1 C19 C18 -1.1(2)
C14 C3 C4 O1 -3.7(2)
C14 C3 C4 C13 178.60(15)
C14 C16 C17 C18 -1.5(2)
C15 C1 C2 C3 -0.7(2)
C15 C1 C2 C11 -178.78(16)
C15 C16 C17 C18 177.96(15)
C16 C17 C18 C19 0.1(2)
C17 C18 C19 N1 1.3(2)
C19 N1 B5 F1 -41.38(19)
C19 N1 B5 O1 -158.88(13)
C19 N1 B5 C5 81.66(16)
C19 N1 C14 C3 179.81(14)
C19 N1 C14 C16 -0.4(2)
C21 C6 C7 C8 0.2(2)
C21 C6 C5 O2 -161.65(16)
C21 C6 C5 B5 23.9(2)
C5 C6 C7 C8 -179.52(15)
C5 C6 C21 C20 178.69(15)
